data_7133941
loop_
_publ_author_name
'Dafonte-Rodr&#xed;guez, Pedro'
'Delgado-Ferreiro, Ignacio'
'Garc&#xed;a-Ben, Javier'
'Ferradanes-Mart&#xed;nez, Angel'
'Gelpi, Mar&#xed;a'
'Walker, Julian'
'McMonagle, Charles James'
'Castro-Garc&#xed;a, Socorro'
'Se&#xf1;ar&#xed;s-Rodr&#xed;guez, Mar&#xed;a Antonia'
'Berm&#xfa;dez-Garc&#xed;a, Juan Manuel'
'S&#xe1;nchez-And&#xfa;jar, Manuel'

_publ_section_title
;
 Exploring the effect of pressure on the crystal structure and caloric
 properties of the molecular ionic hybrid
 [(CH<sub>3</sub>)<sub>3</sub>NOH]<sub>2</sub>[CoCl<sub>4</sub>].
;
_journal_issue 95
_journal_name_full 'Chemical communications (Cambridge, England)'
_journal_page_first 14065
_journal_page_last 14068
_journal_paper_doi 10.1039/d4cc05125d
_journal_volume 60
_journal_year 2024
_chemical_formula_moiety 'Cl4 Co, 2(C3 H10 N O)'
_chemical_formula_sum 'C6 H20 Cl4 Co N2 O2'
_chemical_formula_weight 352.97
_space_group_crystal_system monoclinic
_space_group_IT_number 14
_space_group_name_Hall '-P 2yn'
_space_group_name_H-M_alt 'P 1 21/n 1'
_atom_sites_solution_hydrogens geom
_atom_sites_solution_primary dual
_audit_creation_date 2024-03-08
_audit_creation_method
;
Olex2 1.5
(compiled 2024.02.16 svn.r378c4104 for OlexSys, GUI svn.r6928)
;
_audit_update_record
;
2024-09-26 deposited with the CCDC.	2024-11-01 downloaded from the CCDC.
;
_cell_angle_alpha 90
_cell_angle_beta 100.772(2)
_cell_angle_gamma 90
_cell_formula_units_Z 4
_cell_length_a 8.4749(6)
_cell_length_b 12.0762(8)
_cell_length_c 15.0400(10)
_cell_measurement_reflns_used 5587
_cell_measurement_temperature 100.00
_cell_measurement_theta_max 35.775
_cell_measurement_theta_min 2.757
_cell_volume 1512.14(18)
_computing_cell_refinement 'SAINT V8.40B (?, 2016)'
_computing_data_reduction 'SAINT V8.40B (?, 2016)'
_computing_molecular_graphics 'Olex2 1.5 (Dolomanov et al., 2009)'
_computing_publication_material 'Olex2 1.5 (Dolomanov et al., 2009)'
_computing_structure_refinement 'SHELXL 2018/3 (Sheldrick, 2015)'
_computing_structure_solution 'SHELXT 2018/2 (Sheldrick, 2018)'
_diffrn_ambient_temperature 100.00
_diffrn_measured_fraction_theta_full 0.991
_diffrn_measured_fraction_theta_max 0.994
_diffrn_measurement_device_type 'Bruker D8 VENTURE PHOTON-III C14'
_diffrn_measurement_method '\f or \w oscillation scans'
_diffrn_radiation_type MoK\a
_diffrn_radiation_wavelength 0.71073
_diffrn_reflns_av_R_equivalents 0.0488
_diffrn_reflns_av_unetI/netI 0.0258
_diffrn_reflns_Laue_measured_fraction_full 0.991
_diffrn_reflns_Laue_measured_fraction_max 0.994
_diffrn_reflns_limit_h_max 14
_diffrn_reflns_limit_h_min -14
_diffrn_reflns_limit_k_max 20
_diffrn_reflns_limit_k_min 0
_diffrn_reflns_limit_l_max 25
_diffrn_reflns_limit_l_min 0
_diffrn_reflns_number 7342
_diffrn_reflns_point_group_measured_fraction_full 0.991
_diffrn_reflns_point_group_measured_fraction_max 0.994
_diffrn_reflns_theta_full 25.242
_diffrn_reflns_theta_max 36.341
_diffrn_reflns_theta_min 2.178
_diffrn_source_current 1.4
_diffrn_source_power 0.07
_diffrn_source_voltage 50.0
_exptl_absorpt_coefficient_mu 1.827
_exptl_absorpt_correction_type multi-scan
_exptl_absorpt_process_details
;
 TWINABS-2012/1 (Bruker,2012) was used for absorption correction.
 
For component 1:
 wR2(int) was 0.0744 before and 0.0642 after correction.
 
For component 2:
 wR2(int) was 0.0977 before and 0.0713 after correction.
 The Ratio of minimum to maximum transmission is 0.89.

Final HKLF 4 output contains 121847 reflections, Rint = 0.0593
 (74302 with I > 3sig(I), Rint = 0.0545)
;
_exptl_crystal_colour blue
_exptl_crystal_colour_primary blue
_exptl_crystal_density_diffrn 1.550
_exptl_crystal_description block
_exptl_crystal_F_000 724
_exptl_crystal_size_max 0.205
_exptl_crystal_size_mid 0.153
_exptl_crystal_size_min 0.152
_exptl_transmission_factor_max 0.758
_exptl_transmission_factor_min 0.722
_refine_diff_density_max 0.409
_refine_diff_density_min -0.587
_refine_diff_density_rms 0.083
_refine_ls_extinction_method none
_refine_ls_goodness_of_fit_ref 1.094
_refine_ls_hydrogen_treatment constr
_refine_ls_matrix_type full
_refine_ls_number_parameters 144
_refine_ls_number_reflns 7298
_refine_ls_number_restraints 0
_refine_ls_restrained_S_all 1.094
_refine_ls_R_factor_all 0.0371
_refine_ls_R_factor_gt 0.0281
_refine_ls_shift/su_max 0.002
_refine_ls_shift/su_mean 0.000
_refine_ls_structure_factor_coef Fsqd
_refine_ls_weighting_details 'w=1/[\s^2^(Fo^2^)+(0.0177P)^2^+0.6254P] where P=(Fo^2^+2Fc^2^)/3'
_refine_ls_weighting_scheme calc
_refine_ls_wR_factor_gt 0.0547
_refine_ls_wR_factor_ref 0.0572
_reflns_Friedel_coverage 0.000
_reflns_number_gt 6382
_reflns_number_total 7342
_reflns_threshold_expression 'I > 2\s(I)'
_cod_data_source_file d4cc05125d2.cif
_cod_data_source_block 23cgc013bt100k
_cod_depositor_comments
;
The following automatic conversions were performed:

data item '_exptl_absorpt_correction_type' value 'Multi-Scan' was
changed to 'multi-scan' in accordance with the
/home/data/users/saulius/crontab/automatic-downloads/rss-feeds/RSC/lib/dictionaries/cif_core.dic
dictionary named 'cif_core.dic' version 2.4.2 last updated on
2011-04-26.

Automatic conversion script
Id: cif_fix_values 8170 2020-07-09 18:12:32Z antanas 

 Adding full bibliography for 7133941--7133942.cif.
;
_cod_database_code 7133941
_shelx_shelxl_version_number 2018/3
_shelx_space_group_comment
;
The symmetry employed for this shelxl refinement is uniquely defined
by the following loop, which should always be used as a source of
symmetry information in preference to the above space-group names.
They are only intended as comments.
;
_shelx_estimated_absorpt_t_max 0.769
_shelx_estimated_absorpt_t_min 0.706
_olex2_refinement_description
;
1. Fixed Uiso
 At 1.5 times of:
  All C(H,H,H) groups, All O(H) groups
2.a Idealised Me refined as rotating group:
 C5(H5A,H5B,H5C), C4(H4A,H4B,H4C), C6(H6A,H6B,H6C), C2(H2A,H2B,H2C), C1(H1A,
 H1B,H1C), C3(H3A,H3B,H3C)
2.b Idealised tetrahedral OH refined as rotating group:
 O2(H2), O1(H1)
;
_olex2_submission_special_instructions 'No special instructions were received'

loop_
_space_group_symop_operation_xyz
'x, y, z'
'-x+1/2, y+1/2, -z+1/2'
'-x, -y, -z'
'x-1/2, -y-1/2, z-1/2'

loop_
_atom_site_label
_atom_site_type_symbol
_atom_site_fract_x
_atom_site_fract_y
_atom_site_fract_z
_atom_site_U_iso_or_equiv
_atom_site_adp_type
_atom_site_occupancy
_atom_site_site_symmetry_order
_atom_site_calc_flag
_atom_site_refinement_flags_posn
_atom_site_refinement_flags_adp
_atom_site_refinement_flags_occupancy
_atom_site_disorder_assembly
_atom_site_disorder_group
Co01 Co 0.25477(2) 0.77758(2) 0.60139(2) 0.01091(3) Uani 1 1 d . . . . .
Cl1 Cl 0.27187(3) 0.58696(2) 0.60282(2) 0.01384(4) Uani 1 1 d . . . . .
Cl2 Cl 0.04372(3) 0.82529(2) 0.66970(2) 0.01573(4) Uani 1 1 d . . . . .
Cl3 Cl 0.21098(3) 0.84199(2) 0.45912(2) 0.01841(5) Uani 1 1 d . . . . .
Cl4 Cl 0.48507(3) 0.84323(2) 0.68485(2) 0.01926(5) Uani 1 1 d . . . . .
O2 O 0.62370(8) 0.59158(6) 0.57913(5) 0.01563(13) Uani 1 1 d . . . . .
H2 H 0.528406 0.593255 0.587398 0.023 Uiso 1 1 calc R U . . .
O1 O 0.05836(9) 0.69849(7) 0.84453(6) 0.01895(14) Uani 1 1 d . . . . .
H1 H 0.068161 0.728677 0.795540 0.028 Uiso 1 1 calc R U . . .
N2 N 0.71938(9) 0.52812(6) 0.64914(5) 0.01091(12) Uani 1 1 d . . . . .
N1 N 0.21350(10) 0.67824(7) 0.89759(6) 0.01345(14) Uani 1 1 d . . . . .
C5 C 0.65896(12) 0.41196(8) 0.64405(7) 0.01660(17) Uani 1 1 d . . . . .
H5A H 0.548579 0.410889 0.655048 0.025 Uiso 1 1 calc R U . . .
H5B H 0.727575 0.366915 0.689948 0.025 Uiso 1 1 calc R U . . .
H5C H 0.660998 0.381684 0.583824 0.025 Uiso 1 1 calc R U . . .
C4 C 0.88508(11) 0.53404(9) 0.62891(7) 0.01575(16) Uani 1 1 d . . . . .
H4A H 0.885290 0.502716 0.568817 0.024 Uiso 1 1 calc R U . . .
H4B H 0.958793 0.491789 0.674484 0.024 Uiso 1 1 calc R U . . .
H4C H 0.919921 0.611495 0.630134 0.024 Uiso 1 1 calc R U . . .
C6 C 0.71310(13) 0.57892(10) 0.73903(7) 0.02001(19) Uani 1 1 d . . . . .
H6A H 0.745589 0.656785 0.738822 0.030 Uiso 1 1 calc R U . . .
H6B H 0.786258 0.539097 0.786530 0.030 Uiso 1 1 calc R U . . .
H6C H 0.603330 0.574177 0.750692 0.030 Uiso 1 1 calc R U . . .
C2 C 0.29723(14) 0.59409(9) 0.85094(8) 0.0212(2) Uani 1 1 d . . . . .
H2A H 0.230940 0.527215 0.839952 0.032 Uiso 1 1 calc R U . . .
H2B H 0.400760 0.575603 0.889070 0.032 Uiso 1 1 calc R U . . .
H2C H 0.315146 0.624024 0.793079 0.032 Uiso 1 1 calc R U . . .
C1 C 0.30500(13) 0.78419(8) 0.91072(8) 0.01964(19) Uani 1 1 d . . . . .
H1A H 0.319402 0.812872 0.851805 0.029 Uiso 1 1 calc R U . . .
H1B H 0.410339 0.771064 0.948910 0.029 Uiso 1 1 calc R U . . .
H1C H 0.245433 0.838318 0.940077 0.029 Uiso 1 1 calc R U . . .
C3 C 0.17981(15) 0.63501(11) 0.98492(8) 0.0248(2) Uani 1 1 d . . . . .
H3A H 0.120102 0.690693 1.012602 0.037 Uiso 1 1 calc R U . . .
H3B H 0.281395 0.618759 1.025844 0.037 Uiso 1 1 calc R U . . .
H3C H 0.115791 0.567132 0.973762 0.037 Uiso 1 1 calc R U . . .

loop_
_atom_site_aniso_label
_atom_site_aniso_U_11
_atom_site_aniso_U_22
_atom_site_aniso_U_33
_atom_site_aniso_U_23
_atom_site_aniso_U_13
_atom_site_aniso_U_12
Co01 0.01046(5) 0.01117(5) 0.01092(5) -0.00082(4) 0.00152(4) -0.00012(4)
Cl1 0.01293(9) 0.01123(8) 0.01782(10) -0.00153(7) 0.00405(7) -0.00015(7)
Cl2 0.01545(9) 0.01590(9) 0.01727(10) 0.00169(7) 0.00675(8) 0.00340(7)
Cl3 0.01879(10) 0.02285(11) 0.01332(9) 0.00416(8) 0.00233(8) 0.00058(8)
Cl4 0.01441(10) 0.01997(10) 0.02119(11) -0.00734(8) -0.00238(8) -0.00169(8)
O2 0.0121(3) 0.0177(3) 0.0169(3) 0.0067(2) 0.0022(2) 0.0041(2)
O1 0.0123(3) 0.0240(4) 0.0195(3) 0.0056(3) 0.0004(3) 0.0020(3)
N2 0.0099(3) 0.0113(3) 0.0113(3) 0.0009(2) 0.0013(2) 0.0006(2)
N1 0.0128(3) 0.0132(3) 0.0138(3) 0.0001(3) 0.0012(3) 0.0014(3)
C5 0.0174(4) 0.0123(4) 0.0193(4) 0.0018(3) 0.0014(3) -0.0037(3)
C4 0.0094(3) 0.0197(4) 0.0187(4) 0.0026(3) 0.0040(3) 0.0002(3)
C6 0.0201(4) 0.0249(5) 0.0146(4) -0.0069(4) 0.0021(3) 0.0030(4)
C2 0.0202(5) 0.0177(4) 0.0253(5) -0.0089(4) 0.0033(4) 0.0036(3)
C1 0.0202(4) 0.0130(4) 0.0247(5) -0.0030(3) 0.0014(4) -0.0018(3)
C3 0.0269(5) 0.0315(6) 0.0166(5) 0.0087(4) 0.0055(4) 0.0011(4)

loop_
_atom_type_symbol
_atom_type_description
_atom_type_scat_dispersion_real
_atom_type_scat_dispersion_imag
_atom_type_scat_source
C C 0.0033 0.0016 'International Tables Vol C Tables 4.2.6.8 and 6.1.1.4'
H H 0.0000 0.0000 'International Tables Vol C Tables 4.2.6.8 and 6.1.1.4'
Cl Cl 0.1484 0.1585 'International Tables Vol C Tables 4.2.6.8 and 6.1.1.4'
Co Co 0.3494 0.9721 'International Tables Vol C Tables 4.2.6.8 and 6.1.1.4'
N N 0.0061 0.0033 'International Tables Vol C Tables 4.2.6.8 and 6.1.1.4'
O O 0.0106 0.0060 'International Tables Vol C Tables 4.2.6.8 and 6.1.1.4'

loop_
_geom_angle_atom_site_label_1
_geom_angle_atom_site_label_2
_geom_angle_atom_site_label_3
_geom_angle
_geom_angle_site_symmetry_1
_geom_angle_site_symmetry_3
_geom_angle_publ_flag
Cl2 Co01 Cl1 107.403(10) . . ?
Cl3 Co01 Cl1 110.740(11) . . ?
Cl3 Co01 Cl2 109.645(11) . . ?
Cl3 Co01 Cl4 112.365(12) . . ?
Cl4 Co01 Cl1 107.396(10) . . ?
Cl4 Co01 Cl2 109.140(12) . . ?
N2 O2 H2 109.5 . . ?
N1 O1 H1 109.5 . . ?
O2 N2 C5 108.99(7) . . ?
O2 N2 C4 104.50(7) . . ?
O2 N2 C6 109.62(7) . . ?
C5 N2 C4 111.21(8) . . ?
C5 N2 C6 111.27(8) . . ?
C4 N2 C6 111.01(8) . . ?
O1 N1 C2 108.93(8) . . ?
O1 N1 C1 109.24(8) . . ?
O1 N1 C3 104.18(8) . . ?
C2 N1 C1 111.51(8) . . ?
C3 N1 C2 111.29(9) . . ?
C3 N1 C1 111.39(9) . . ?
N2 C5 H5A 109.5 . . ?
N2 C5 H5B 109.5 . . ?
N2 C5 H5C 109.5 . . ?
H5A C5 H5B 109.5 . . ?
H5A C5 H5C 109.5 . . ?
H5B C5 H5C 109.5 . . ?
N2 C4 H4A 109.5 . . ?
N2 C4 H4B 109.5 . . ?
N2 C4 H4C 109.5 . . ?
H4A C4 H4B 109.5 . . ?
H4A C4 H4C 109.5 . . ?
H4B C4 H4C 109.5 . . ?
N2 C6 H6A 109.5 . . ?
N2 C6 H6B 109.5 . . ?
N2 C6 H6C 109.5 . . ?
H6A C6 H6B 109.5 . . ?
H6A C6 H6C 109.5 . . ?
H6B C6 H6C 109.5 . . ?
N1 C2 H2A 109.5 . . ?
N1 C2 H2B 109.5 . . ?
N1 C2 H2C 109.5 . . ?
H2A C2 H2B 109.5 . . ?
H2A C2 H2C 109.5 . . ?
H2B C2 H2C 109.5 . . ?
N1 C1 H1A 109.5 . . ?
N1 C1 H1B 109.5 . . ?
N1 C1 H1C 109.5 . . ?
H1A C1 H1B 109.5 . . ?
H1A C1 H1C 109.5 . . ?
H1B C1 H1C 109.5 . . ?
N1 C3 H3A 109.5 . . ?
N1 C3 H3B 109.5 . . ?
N1 C3 H3C 109.5 . . ?
H3A C3 H3B 109.5 . . ?
H3A C3 H3C 109.5 . . ?
H3B C3 H3C 109.5 . . ?

loop_
_geom_bond_atom_site_label_1
_geom_bond_atom_site_label_2
_geom_bond_distance
_geom_bond_site_symmetry_2
_geom_bond_publ_flag
Co01 Cl1 2.3063(3) . ?
Co01 Cl2 2.2964(3) . ?
Co01 Cl3 2.2415(3) . ?
Co01 Cl4 2.2578(3) . ?
O2 H2 0.8400 . ?
O2 N2 1.4263(10) . ?
O1 H1 0.8400 . ?
O1 N1 1.4258(11) . ?
N2 C5 1.4904(12) . ?
N2 C4 1.4932(12) . ?
N2 C6 1.4946(13) . ?
N1 C2 1.4882(13) . ?
N1 C1 1.4900(13) . ?
N1 C3 1.4898(14) . ?
C5 H5A 0.9800 . ?
C5 H5B 0.9800 . ?
C5 H5C 0.9800 . ?
C4 H4A 0.9800 . ?
C4 H4B 0.9800 . ?
C4 H4C 0.9800 . ?
C6 H6A 0.9800 . ?
C6 H6B 0.9800 . ?
C6 H6C 0.9800 . ?
C2 H2A 0.9800 . ?
C2 H2B 0.9800 . ?
C2 H2C 0.9800 . ?
C1 H1A 0.9800 . ?
C1 H1B 0.9800 . ?
C1 H1C 0.9800 . ?
C3 H3A 0.9800 . ?
C3 H3B 0.9800 . ?
C3 H3C 0.9800 . ?
